data_1527610
loop_
_publ_author_name
'Kadijk, F.'
'Jellinek, F.'

_publ_section_title
;
 The system niobium-sulfur
;
_journal_name_full 'Journal of the Less-Common Metals'
_journal_page_first 421
_journal_page_last 430
_journal_volume 19
_journal_year 1969
_chemical_formula_sum 'Nb0.9 S'
_chemical_name_systematic 'Nb0.92 S'
_space_group_IT_number 62
_symmetry_space_group_name_Hall '-P 2n 2ac'
_symmetry_space_group_name_H-M 'P c m n'
_cell_angle_alpha 90
_cell_angle_beta 90
_cell_angle_gamma 90
_cell_formula_units_Z 4
_cell_length_a 5.845
_cell_length_b 3.334
_cell_length_c 6.396
_cell_volume 124.640
_citation_journal_id_ASTM JCOMAH
_cod_data_source_file Kadijk_JCOMAH_1969_1602.cif
_cod_data_source_block Nb0.9S1
_cod_original_cell_volume 124.6403
_cod_original_sg_symbol_Hall '-P 2ac 2n (z,y,-x)'
_cod_original_formula_sum 'Nb0.9 S1'
_cod_database_code 1527610

loop_
_symmetry_equiv_pos_as_xyz
x,y,z
x+1/2,-y,-z+1/2
-x+1/2,-y+1/2,z+1/2
-x,y+1/2,-z
-x,-y,-z
-x-1/2,y,z-1/2
x-1/2,y-1/2,-z-1/2
x,-y-1/2,z

loop_
_atom_site_label
_atom_site_type_symbol
_atom_site_fract_x
_atom_site_fract_y
_atom_site_fract_z
_atom_site_occupancy
_atom_site_U_iso_or_equiv
S1 S 0.587 0.25 0.233 1 0.0
Nb1 Nb 0.212 0.25 0.024 0.9 0.0
